data_7011785
loop_
_publ_author_name
'Cole, Marcus L.'
'Junk, Peter C.'
'Louis, Lance M.'

_publ_section_title
;
 Synthesis and structural characterisation of some novel lithium and
 sodium N,N???-di(para-tolyl)formamidinate complexes
;
_journal_issue 20
_journal_name_full 'Journal of the Chemical Society, Dalton Transactions'
_journal_page_first 3906
_journal_paper_doi 10.1039/b204047f
_journal_year 2002
_chemical_formula_sum 'C50 H70 Li2 N4 O5'
_chemical_formula_weight 820.98
_space_group_IT_number 15
_symmetry_cell_setting monoclinic
_symmetry_space_group_name_Hall '-C 2yc'
_symmetry_space_group_name_H-M 'C 1 2/c 1'
_atom_sites_solution_hydrogens geom
_atom_sites_solution_primary direct
_atom_sites_solution_secondary difmap
_audit_creation_method SHELXL-97
_cell_angle_alpha 90.00
_cell_angle_beta 126.940(3)
_cell_angle_gamma 90.00
_cell_formula_units_Z 4
_cell_length_a 25.155(4)
_cell_length_b 12.8620(18)
_cell_length_c 18.673(3)
_cell_measurement_temperature 223(2)
_cell_volume 4828.8(13)
_computing_cell_refinement 'SAINT (Bruker, 1998)'
_computing_data_collection 'SMART (Bruker, 1998)'
_computing_data_reduction 'SAINT (Bruker, 1998)'
_computing_molecular_graphics 'X-Seed / POV-Ray'
_computing_publication_material 'CIFTAB (Sheldrick, 1997)'
_computing_structure_refinement 'SHELXL-97 (Sheldrick, 1997)'
_computing_structure_solution 'SHELXS-97 (Sheldrick, 1990)'
_diffrn_ambient_temperature 223(2)
_diffrn_measured_fraction_theta_full 0.991
_diffrn_measured_fraction_theta_max 0.991
_diffrn_measurement_device_type 'Bruker SMART 1000 CCD diffractometer'
_diffrn_measurement_method 'omega scans'
_diffrn_radiation_monochromator graphite
_diffrn_radiation_source 'fine-focus sealed tube'
_diffrn_radiation_type MoK\a
_diffrn_radiation_wavelength 0.71073
_diffrn_reflns_av_R_equivalents 0.0968
_diffrn_reflns_av_sigmaI/netI 0.1002
_diffrn_reflns_limit_h_max 27
_diffrn_reflns_limit_h_min -24
_diffrn_reflns_limit_k_max 14
_diffrn_reflns_limit_k_min -14
_diffrn_reflns_limit_l_max 12
_diffrn_reflns_limit_l_min -20
_diffrn_reflns_number 8688
_diffrn_reflns_theta_full 23.33
_diffrn_reflns_theta_max 23.33
_diffrn_reflns_theta_min 1.93
_exptl_absorpt_coefficient_mu 0.072
_exptl_absorpt_correction_T_max 0.9893
_exptl_absorpt_correction_T_min 0.9823
_exptl_absorpt_correction_type multi-scan
_exptl_absorpt_process_details SADABS
_exptl_crystal_density_diffrn 1.129
_exptl_crystal_density_method 'not measured'
_exptl_crystal_F_000 1776
_exptl_crystal_size_max 0.25
_exptl_crystal_size_mid 0.25
_exptl_crystal_size_min 0.15
_refine_diff_density_max 0.471
_refine_diff_density_min -0.250
_refine_diff_density_rms 0.059
_refine_ls_extinction_method none
_refine_ls_goodness_of_fit_ref 0.936
_refine_ls_hydrogen_treatment mixed
_refine_ls_matrix_type full
_refine_ls_number_parameters 273
_refine_ls_number_reflns 3478
_refine_ls_number_restraints 0
_refine_ls_restrained_S_all 0.936
_refine_ls_R_factor_all 0.1592
_refine_ls_R_factor_gt 0.0882
_refine_ls_shift/su_max 0.000
_refine_ls_shift/su_mean 0.000
_refine_ls_structure_factor_coef Fsqd
_refine_ls_weighting_details 'calc w=1/[\s^2^(Fo^2^)+(0.1721P)^2^+0.0000P] where P=(Fo^2^+2Fc^2^)/3'
_refine_ls_weighting_scheme calc
_refine_ls_wR_factor_gt 0.2290
_refine_ls_wR_factor_ref 0.2906
_reflns_number_gt 1618
_reflns_number_total 3478
_reflns_threshold_expression >2sigma(I)
_cod_data_source_file b204047f.txt
_cod_data_source_block compound2.CIF
_cod_original_cell_volume 4828.9(12)
_cod_original_sg_symbol_H-M C2/c
_cod_database_code 7011785

loop_
_symmetry_equiv_pos_as_xyz
'x, y, z'
'-x, y, -z+1/2'
'x+1/2, y+1/2, z'
'-x+1/2, y+1/2, -z+1/2'
'-x, -y, -z'
'x, -y, z-1/2'
'-x+1/2, -y+1/2, -z'
'x+1/2, -y+1/2, z-1/2'

loop_
_atom_site_label
_atom_site_type_symbol
_atom_site_fract_x
_atom_site_fract_y
_atom_site_fract_z
_atom_site_U_iso_or_equiv
_atom_site_adp_type
_atom_site_occupancy
_atom_site_symmetry_multiplicity
_atom_site_calc_flag
_atom_site_refinement_flags
_atom_site_disorder_assembly
_atom_site_disorder_group
O1 O 0.41938(14) 0.1387(3) 0.5412(2) 0.0738(11) Uani 1 1 d . . .
N1 N 0.43425(17) 0.2519(3) 0.8013(2) 0.0550(10) Uani 1 1 d . . .
C1 C 0.4062(2) 0.2402(3) 0.8464(3) 0.0525(11) Uani 1 1 d . . .
Li1 Li 0.4744(3) 0.2112(6) 0.6594(4) 0.0551(19) Uani 1 1 d . . .
O2 O 0.5000 0.0905(3) 0.7500 0.0617(12) Uani 1 2 d S . .
N2 N 0.41240(16) 0.3046(3) 0.6669(2) 0.0538(10) Uani 1 1 d . . .
C2 C 0.3401(2) 0.2103(4) 0.8031(3) 0.0610(13) Uani 1 1 d . . .
H2 H 0.3125 0.1982 0.7410 0.073 Uiso 1 1 calc R . .
O3 O 0.4317(5) 0.5511(7) 0.8473(6) 0.111(3) Uiso 0.50 1 d P . .
C3 C 0.3149(3) 0.1982(4) 0.8516(4) 0.0747(15) Uani 1 1 d . . .
H3 H 0.2701 0.1794 0.8208 0.090 Uiso 1 1 calc R . .
C4 C 0.3532(3) 0.2128(4) 0.9429(4) 0.0715(15) Uani 1 1 d . . .
C5 C 0.4191(3) 0.2414(4) 0.9860(3) 0.0696(14) Uani 1 1 d . . .
H5 H 0.4469 0.2514 1.0484 0.083 Uiso 1 1 calc R . .
C6 C 0.4446(2) 0.2555(4) 0.9386(3) 0.0627(13) Uani 1 1 d . . .
H6 H 0.4892 0.2761 0.9695 0.075 Uiso 1 1 calc R . .
C7 C 0.3248(3) 0.2004(6) 0.9947(4) 0.110(2) Uani 1 1 d . . .
H7A H 0.3436 0.2531 1.0410 0.166 Uiso 1 1 calc R . .
H7B H 0.3359 0.1320 1.0220 0.166 Uiso 1 1 calc R . .
H7C H 0.2769 0.2081 0.9541 0.166 Uiso 1 1 calc R . .
C8 C 0.3701(2) 0.3658(4) 0.5897(3) 0.0549(12) Uani 1 1 d . . .
C9 C 0.3966(3) 0.4241(4) 0.5555(3) 0.0749(15) Uani 1 1 d . . .
H9 H 0.4429 0.4240 0.5860 0.090 Uiso 1 1 calc R . .
C10 C 0.3578(3) 0.4814(5) 0.4794(4) 0.0923(19) Uani 1 1 d . . .
H10 H 0.3779 0.5200 0.4589 0.111 Uiso 1 1 calc R . .
C11 C 0.2885(3) 0.4842(4) 0.4308(3) 0.0833(17) Uani 1 1 d . . .
C12 C 0.2622(3) 0.4259(4) 0.4633(3) 0.0795(16) Uani 1 1 d . . .
H12 H 0.2158 0.4248 0.4320 0.095 Uiso 1 1 calc R . .
C13 C 0.3014(2) 0.3686(4) 0.5405(3) 0.0609(13) Uani 1 1 d . . .
H13 H 0.2810 0.3301 0.5608 0.073 Uiso 1 1 calc R . .
C14 C 0.2445(4) 0.5464(5) 0.3442(4) 0.134(3) Uani 1 1 d . . .
H14A H 0.2124 0.5003 0.2959 0.200 Uiso 1 1 calc R . .
H14B H 0.2719 0.5782 0.3297 0.200 Uiso 1 1 calc R . .
H14C H 0.2213 0.6001 0.3519 0.200 Uiso 1 1 calc R . .
C15 C 0.3966(2) 0.2988(3) 0.7224(3) 0.0501(11) Uani 1 1 d . . .
H15 H 0.3566 0.3295 0.7051 0.060 Uiso 1 1 calc R . .
C16 C 0.3527(3) 0.1597(7) 0.4697(4) 0.139(4) Uani 1 1 d . . .
H16A H 0.3237 0.1342 0.4845 0.167 Uiso 1 1 calc R . .
H16B H 0.3463 0.2351 0.4604 0.167 Uiso 1 1 calc R . .
C17 C 0.3352(3) 0.1122(7) 0.3911(4) 0.127(3) Uani 1 1 d . . .
H17A H 0.3158 0.1630 0.3423 0.153 Uiso 1 1 calc R . .
H17B H 0.3028 0.0566 0.3732 0.153 Uiso 1 1 calc R . .
C18 C 0.3987(3) 0.0684(5) 0.4122(3) 0.0915(18) Uani 1 1 d . . .
H18A H 0.3914 -0.0002 0.3849 0.110 Uiso 1 1 calc R . .
H18B H 0.4179 0.1150 0.3918 0.110 Uiso 1 1 calc R . .
C19 C 0.4416(3) 0.0613(4) 0.5111(4) 0.0767(15) Uani 1 1 d . . .
H19A H 0.4378 -0.0077 0.5299 0.092 Uiso 1 1 calc R . .
H19B H 0.4882 0.0732 0.5359 0.092 Uiso 1 1 calc R . .
C20 C 0.4460(3) 0.0242(5) 0.7297(4) 0.0826(17) Uani 1 1 d . . .
H20A H 0.4082 0.0295 0.6662 0.099 Uiso 1 1 calc R . .
H20B H 0.4311 0.0443 0.7658 0.099 Uiso 1 1 calc R . .
C21 C 0.4719(4) -0.0810(5) 0.7513(6) 0.133(3) Uani 1 1 d . . .
H21A H 0.4859 -0.1006 0.8110 0.160 Uiso 1 1 calc R . .
H21B H 0.4380 -0.1302 0.7075 0.160 Uiso 1 1 calc R . .
C22 C 0.3580(11) 0.5565(16) 0.7893(15) 0.150(6) Uiso 0.50 1 d P . .
C23 C 0.3750(14) 0.695(2) 0.762(2) 0.178(11) Uiso 0.50 1 d P . .
C24 C 0.3678(10) 0.6055(15) 0.6920(11) 0.123(5) Uiso 0.50 1 d P . .
C25 C 0.4472(7) 0.5577(12) 0.7781(11) 0.098(4) Uiso 0.50 1 d P . .
O3A O 0.4194(12) 0.6463(18) 0.7311(16) 0.244(7) Uiso 0.50 1 d P . .
C22A C 0.4606(17) 0.600(3) 0.817(3) 0.241(14) Uiso 0.50 1 d P . .
C23A C 0.3914(12) 0.639(2) 0.8316(18) 0.193(9) Uiso 0.50 1 d P . .
C24A C 0.3284(12) 0.557(2) 0.7073(18) 0.191(9) Uiso 0.50 1 d P . .
C25A C 0.3594(11) 0.672(2) 0.7180(17) 0.139(7) Uiso 0.50 1 d P . .

loop_
_atom_site_aniso_label
_atom_site_aniso_U_11
_atom_site_aniso_U_22
_atom_site_aniso_U_33
_atom_site_aniso_U_23
_atom_site_aniso_U_13
_atom_site_aniso_U_12
O1 0.0449(18) 0.116(3) 0.0525(19) -0.0264(19) 0.0250(16) -0.0051(19)
N1 0.044(2) 0.078(3) 0.044(2) 0.0046(19) 0.0266(19) 0.0088(19)
C1 0.053(3) 0.062(3) 0.044(3) 0.004(2) 0.030(2) 0.008(2)
Li1 0.040(4) 0.081(5) 0.039(4) -0.006(4) 0.021(3) -0.001(4)
O2 0.046(2) 0.070(3) 0.060(3) 0.000 0.027(2) 0.000
N2 0.038(2) 0.079(3) 0.040(2) 0.007(2) 0.0206(18) 0.0026(19)
C2 0.052(3) 0.077(3) 0.051(3) 0.000(2) 0.029(2) -0.002(2)
C3 0.065(3) 0.095(4) 0.078(4) 0.006(3) 0.051(3) 0.004(3)
C4 0.078(4) 0.085(4) 0.068(4) 0.008(3) 0.053(3) 0.013(3)
C5 0.078(4) 0.086(4) 0.049(3) 0.002(3) 0.040(3) 0.006(3)
C6 0.052(3) 0.080(3) 0.048(3) 0.004(3) 0.026(2) 0.004(3)
C7 0.126(5) 0.153(6) 0.103(5) 0.031(4) 0.096(5) 0.026(5)
C8 0.045(3) 0.071(3) 0.045(3) 0.002(2) 0.025(2) -0.001(2)
C9 0.061(3) 0.094(4) 0.059(3) 0.002(3) 0.030(3) -0.024(3)
C10 0.104(5) 0.097(4) 0.063(4) 0.011(3) 0.044(4) -0.031(4)
C11 0.090(4) 0.072(3) 0.049(3) 0.012(3) 0.021(3) -0.004(3)
C12 0.062(3) 0.092(4) 0.058(3) 0.017(3) 0.022(3) 0.006(3)
C13 0.047(3) 0.072(3) 0.053(3) 0.012(3) 0.024(2) 0.005(2)
C14 0.142(6) 0.107(5) 0.069(4) 0.038(4) 0.019(4) -0.007(5)
C15 0.036(2) 0.063(3) 0.044(3) 0.005(2) 0.020(2) 0.006(2)
C16 0.042(3) 0.239(10) 0.084(4) -0.085(5) 0.011(3) 0.013(4)
C17 0.073(4) 0.182(8) 0.071(4) -0.033(5) 0.014(3) 0.033(5)
C18 0.090(4) 0.116(5) 0.061(3) -0.025(3) 0.041(3) 0.007(4)
C19 0.067(3) 0.077(3) 0.072(4) -0.019(3) 0.034(3) -0.003(3)
C20 0.071(4) 0.083(4) 0.071(4) -0.003(3) 0.030(3) -0.027(3)
C21 0.167(9) 0.092(5) 0.133(6) -0.017(5) 0.085(7) -0.037(5)

loop_
_atom_type_symbol
_atom_type_description
_atom_type_scat_dispersion_real
_atom_type_scat_dispersion_imag
_atom_type_scat_source
C C 0.0033 0.0016 'International Tables Vol C Tables 4.2.6.8 and 6.1.1.4'
H H 0.0000 0.0000 'International Tables Vol C Tables 4.2.6.8 and 6.1.1.4'
N N 0.0061 0.0033 'International Tables Vol C Tables 4.2.6.8 and 6.1.1.4'
O O 0.0106 0.0060 'International Tables Vol C Tables 4.2.6.8 and 6.1.1.4'
Li Li -0.0003 0.0001 'International Tables Vol C Tables 4.2.6.8 and 6.1.1.4'

loop_
_geom_angle_atom_site_label_1
_geom_angle_atom_site_label_2
_geom_angle_atom_site_label_3
_geom_angle
_geom_angle_site_symmetry_1
_geom_angle_site_symmetry_3
_geom_angle_publ_flag
C16 O1 C19 106.8(4) . . ?
C16 O1 Li1 126.8(4) . . ?
C19 O1 Li1 126.2(3) . . ?
C15 N1 C1 116.0(4) . . ?
C15 N1 Li1 114.9(3) . 2_656 ?
C1 N1 Li1 129.1(3) . 2_656 ?
C6 C1 N1 120.3(4) . . ?
C6 C1 C2 117.0(4) . . ?
N1 C1 C2 122.7(4) . . ?
O1 Li1 N1 114.0(3) . 2_656 ?
O1 Li1 N2 107.5(3) . . ?
N1 Li1 N2 125.0(4) 2_656 . ?
O1 Li1 O2 102.7(4) . . ?
N1 Li1 O2 99.7(3) 2_656 . ?
N2 Li1 O2 104.9(3) . . ?
O1 Li1 Li1 147.6(3) . 2_656 ?
N1 Li1 Li1 88.0(3) 2_656 2_656 ?
N2 Li1 Li1 74.4(3) . 2_656 ?
O2 Li1 Li1 47.9(2) . 2_656 ?
C20 O2 C20 107.9(6) 2_656 . ?
C20 O2 Li1 116.2(3) 2_656 2_656 ?
C20 O2 Li1 115.6(3) . 2_656 ?
C20 O2 Li1 115.6(3) 2_656 . ?
C20 O2 Li1 116.2(3) . . ?
Li1 O2 Li1 84.2(4) 2_656 . ?
C15 N2 C8 116.0(3) . . ?
C15 N2 Li1 128.8(4) . . ?
C8 N2 Li1 113.3(3) . . ?
C3 C2 C1 120.2(4) . . ?
C22A O3 C23A 92.2(19) . . ?
C22A O3 C22 116(2) . . ?
C23A O3 C22 52.5(11) . . ?
C22A O3 C25 31.0(16) . . ?
C23A O3 C25 106.6(13) . . ?
C22 O3 C25 102.5(12) . . ?
C4 C3 C2 122.6(5) . . ?
C3 C4 C5 117.1(4) . . ?
C3 C4 C7 121.9(5) . . ?
C5 C4 C7 120.9(5) . . ?
C6 C5 C4 121.0(5) . . ?
C5 C6 C1 122.0(5) . . ?
C9 C8 C13 115.7(4) . . ?
C9 C8 N2 119.8(4) . . ?
C13 C8 N2 124.4(4) . . ?
C10 C9 C8 122.2(5) . . ?
C9 C10 C11 121.5(5) . . ?
C12 C11 C10 116.5(5) . . ?
C12 C11 C14 121.6(6) . . ?
C10 C11 C14 121.8(6) . . ?
C11 C12 C13 122.0(5) . . ?
C12 C13 C8 122.1(5) . . ?
N2 C15 N1 123.3(4) . . ?
C17 C16 O1 110.9(5) . . ?
C16 C17 C18 105.9(5) . . ?
C19 C18 C17 102.3(4) . . ?
O1 C19 C18 106.7(4) . . ?
O2 C20 C21 106.3(5) . . ?
C21 C21 C20 106.1(4) 2_656 . ?
C24A C22 C23A 116(2) . . ?
C24A C22 O3 118(2) . . ?
C23A C22 O3 61.4(15) . . ?
C24A C22 C23 74.8(18) . . ?
C23A C22 C23 41.5(14) . . ?
O3 C22 C23 82.0(13) . . ?
C24A C22 C25A 54.1(16) . . ?
C23A C22 C25A 62.2(16) . . ?
O3 C22 C25A 90.4(12) . . ?
C23 C22 C25A 21.0(9) . . ?
C25A C23 C23A 121(4) . . ?
C25A C23 O3A 58(3) . . ?
C23A C23 O3A 105(2) . . ?
C25A C23 C24 26(3) . . ?
C23A C23 C24 102(2) . . ?
O3A C23 C24 41.0(10) . . ?
C25A C23 C22 82(3) . . ?
C23A C23 C22 40.1(15) . . ?
O3A C23 C22 92.4(16) . . ?
C24 C23 C22 68.8(13) . . ?
C25A C23 C24A 47(3) . . ?
C23A C23 C24A 75.9(19) . . ?
O3A C23 C24A 78.4(15) . . ?
C24 C23 C24A 40.9(10) . . ?
C22 C23 C24A 35.8(9) . . ?
C25A C24 O3A 79(2) . . ?
C25A C24 C24A 84(2) . . ?
O3A C24 C24A 140(2) . . ?
C25A C24 C23 17.4(18) . . ?
O3A C24 C23 68.9(16) . . ?
C24A C24 C23 84.5(17) . . ?
C25A C24 C25 107(2) . . ?
O3A C24 C25 50.1(15) . . ?
C24A C24 C25 102.7(16) . . ?
C23 C24 C25 89.9(14) . . ?
C22A C25 O3A 78(3) . . ?
C22A C25 O3 58(3) . . ?
O3A C25 O3 107.1(14) . . ?
C22A C25 C24 103(3) . . ?
O3A C25 C24 41.4(11) . . ?
O3 C25 C24 93.7(10) . . ?
C24 O3A C25 89(2) . . ?
C24 O3A C25A 47.5(14) . . ?
C25 O3A C25A 113.0(19) . . ?
C24 O3A C22A 108(3) . . ?
C25 O3A C22A 33.7(16) . . ?
C25A O3A C22A 106(2) . . ?
C24 O3A C23 70.1(17) . . ?
C25 O3A C23 106.9(18) . . ?
C25A O3A C23 25.9(13) . . ?
C22A O3A C23 87(2) . . ?
C25 C22A O3 91(4) . . ?
C25 C22A O3A 69(3) . . ?
O3 C22A O3A 118(3) . . ?
C25 C22A C23A 112(4) . . ?
O3 C22A C23A 46.0(14) . . ?
O3A C22A C23A 87(2) . . ?
C22 C23A C23 98(2) . . ?
C22 C23A O3 66.1(17) . . ?
C23 C23A O3 114(2) . . ?
C22 C23A C25A 78.9(17) . . ?
C23 C23A C25A 20.1(16) . . ?
O3 C23A C25A 100.8(16) . . ?
C22 C23A C22A 91(2) . . ?
C23 C23A C22A 77(2) . . ?
O3 C23A C22A 41.8(13) . . ?
C25A C23A C22A 73.0(16) . . ?
C22 C24A C24 107(2) . . ?
C22 C24A C25A 88(2) . . ?
C24 C24A C25A 40.6(12) . . ?
C22 C24A C23 69.4(18) . . ?
C24 C24A C23 54.6(15) . . ?
C25A C24A C23 19.0(11) . . ?
C23 C25A C24 137(5) . . ?
C23 C25A O3A 96(4) . . ?
C24 C25A O3A 53.8(16) . . ?
C23 C25A C24A 114(4) . . ?
C24 C25A C24A 55.1(17) . . ?
O3A C25A C24A 101(2) . . ?
C23 C25A C23A 39(3) . . ?
C24 C25A C23A 106(2) . . ?
O3A C25A C23A 93.7(16) . . ?
C24A C25A C23A 76.9(15) . . ?
C23 C25A C22 77(3) . . ?
C24 C25A C22 78.4(18) . . ?
O3A C25A C22 99.0(16) . . ?
C24A C25A C22 38.0(10) . . ?
C23A C25A C22 39.0(10) . . ?

loop_
_geom_bond_atom_site_label_1
_geom_bond_atom_site_label_2
_geom_bond_distance
_geom_bond_site_symmetry_2
_geom_bond_publ_flag
O1 C16 1.406(6) . ?
O1 C19 1.412(6) . ?
O1 Li1 1.996(7) . ?
N1 C15 1.325(5) . ?
N1 C1 1.395(5) . ?
N1 Li1 2.015(7) 2_656 ?
C1 C6 1.392(6) . ?
C1 C2 1.398(6) . ?
Li1 N1 2.015(7) 2_656 ?
Li1 N2 2.041(8) . ?
Li1 O2 2.093(8) . ?
Li1 Li1 2.807(13) 2_656 ?
O2 C20 1.449(5) 2_656 ?
O2 C20 1.449(5) . ?
O2 Li1 2.093(8) 2_656 ?
N2 C15 1.315(5) . ?
N2 C8 1.410(5) . ?
C2 C3 1.388(6) . ?
O3 C22A 1.32(3) . ?
O3 C23A 1.42(3) . ?
O3 C22 1.48(2) . ?
O3 C25 1.561(18) . ?
C3 C4 1.377(7) . ?
C4 C5 1.389(7) . ?
C4 C7 1.516(6) . ?
C5 C6 1.382(6) . ?
C8 C9 1.386(6) . ?
C8 C13 1.388(6) . ?
C9 C10 1.360(7) . ?
C10 C11 1.400(8) . ?
C11 C12 1.361(7) . ?
C11 C14 1.526(7) . ?
C12 C13 1.373(6) . ?
C16 C17 1.395(8) . ?
C17 C18 1.506(8) . ?
C18 C19 1.479(7) . ?
C20 C21 1.449(9) . ?
C21 C21 1.442(14) 2_656 ?
C22 C24A 1.24(3) . ?
C22 C23A 1.29(3) . ?
C22 C23 1.98(3) . ?
C22 C25A 2.01(3) . ?
C23 C25A 0.73(3) . ?
C23 C23A 1.32(3) . ?
C23 O3A 1.66(3) . ?
C23 C24 1.67(3) . ?
C23 C24A 2.04(4) . ?
C24 C25A 1.06(2) . ?
C24 O3A 1.16(2) . ?
C24 C24A 1.34(3) . ?
C24 C25 1.76(2) . ?
C25 C22A 0.80(4) . ?
C25 O3A 1.35(3) . ?
O3A C25A 1.41(3) . ?
O3A C22A 1.41(4) . ?
C22A C23A 1.98(4) . ?
C23A C25A 1.81(3) . ?
C24A C25A 1.63(3) . ?
